data_4104063
loop_
_publ_author_name
'Sunirban Das'
'Hyunuk Kim'
'Kimoon Kim'

_publ_section_title
;
 Metathesis in Single Crystal: Complete and Reversible Exchange of Metal
 Ions Constituting the Frameworks of Metal-Organic Frameworks
;
_journal_name_full 'Journal of the American Chemical Society'
_journal_page_first 3814
_journal_page_last 3815
_journal_paper_doi 10.1021/ja808995d
_journal_volume 131
_journal_year 2009
_chemical_formula_moiety 'C28 H26 Cd0.16 O5.25 Pb0.84, 1O'
_chemical_formula_sum 'C28 H26 Cd0.16 O6.25 Pb0.84'
_chemical_formula_weight 654.51
_chemical_name_systematic
; 
 ? 
;
_space_group_IT_number 226
_symmetry_cell_setting cubic
_symmetry_space_group_name_Hall '-F 4a 2 3'
_symmetry_space_group_name_H-M 'F m -3 c'
_atom_sites_solution_hydrogens geom
_atom_sites_solution_primary direct
_atom_sites_solution_secondary difmap
_audit_creation_method SHELXL-97
_cell_angle_alpha 90.00
_cell_angle_beta 90.00
_cell_angle_gamma 90.00
_cell_formula_units_Z 96
_cell_length_a 48.829(6)
_cell_length_b 48.829(6)
_cell_length_c 48.829(6)
_cell_measurement_reflns_used 3382
_cell_measurement_temperature 90(2)
_cell_measurement_theta_max 29.28
_cell_measurement_theta_min 2.11
_cell_volume 116422(2)
_computing_cell_refinement 'DENZO (Z. Otwinowski and W. Minor, 1997)'
_computing_data_collection 'ADSC Quantum software'
_computing_data_reduction 'HKL2000 (Z. Otwinowski and W. Minor, 1997)'
_computing_structure_refinement 'SHELXL-97 (Sheldrick, 1997)'
_computing_structure_solution 'SHELXS-97 (Sheldrick, 1990)'
_diffrn_ambient_temperature 90(2)
_diffrn_measured_fraction_theta_full 0.989
_diffrn_measured_fraction_theta_max 0.989
_diffrn_measurement_device_type 'ADSC Quantum 210'
_diffrn_measurement_method \w-scan
_diffrn_radiation_monochromator 'Si (111)'
_diffrn_radiation_source 'PAL 4A MXW Beamline'
_diffrn_radiation_type synchrotron
_diffrn_radiation_wavelength 0.90000
_diffrn_reflns_av_R_equivalents 0.0725
_diffrn_reflns_av_sigmaI/netI 0.0237
_diffrn_reflns_limit_h_max 53
_diffrn_reflns_limit_h_min -53
_diffrn_reflns_limit_k_max 49
_diffrn_reflns_limit_k_min -36
_diffrn_reflns_limit_l_max 53
_diffrn_reflns_limit_l_min -37
_diffrn_reflns_number 65935
_diffrn_reflns_theta_full 29.28
_diffrn_reflns_theta_max 29.28
_diffrn_reflns_theta_min 2.11
_exptl_absorpt_coefficient_mu 3.538
_exptl_absorpt_correction_T_max 0.8158
_exptl_absorpt_correction_T_min 0.7186
_exptl_absorpt_correction_type multi-scan
_exptl_absorpt_process_details HKL2000
_exptl_crystal_colour colorless
_exptl_crystal_density_diffrn 0.896
_exptl_crystal_density_method 'not measured'
_exptl_crystal_description block
_exptl_crystal_F_000 30774
_exptl_crystal_size_max 0.10
_exptl_crystal_size_mid 0.10
_exptl_crystal_size_min 0.06
_refine_diff_density_max 1.178
_refine_diff_density_min -0.805
_refine_diff_density_rms 0.142
_refine_ls_extinction_coef 0.000096(10)
_refine_ls_extinction_expression Fc^*^=kFc[1+0.001xFc^2^\l^3^/sin(2\q)]^-1/4^
_refine_ls_extinction_method SHELXL
_refine_ls_goodness_of_fit_ref 1.101
_refine_ls_hydrogen_treatment constr
_refine_ls_matrix_type full
_refine_ls_number_parameters 180
_refine_ls_number_reflns 3382
_refine_ls_number_restraints 0
_refine_ls_restrained_S_all 1.101
_refine_ls_R_factor_all 0.0795
_refine_ls_R_factor_gt 0.0765
_refine_ls_shift/su_max 0.000
_refine_ls_shift/su_mean 0.000
_refine_ls_structure_factor_coef Fsqd
_refine_ls_weighting_details 'calc w=1/[\s^2^(Fo^2^)+(0.1649P)^2^+180.8154P] where P=(Fo^2^+2Fc^2^)/3'
_refine_ls_weighting_scheme calc
_refine_ls_wR_factor_gt 0.2151
_refine_ls_wR_factor_ref 0.2209
_reflns_number_gt 3073
_reflns_number_total 3382
_reflns_threshold_expression >2sigma(I)
_cod_data_source_file ja808995d_si_002_10.cif
_cod_data_source_block 1-2h
_cod_original_cell_volume 116422(23)
_cod_database_code 4104063

loop_
_symmetry_equiv_pos_as_xyz
'x, y, z'
'-x, -y, z'
'-x, y, -z'
'x, -y, -z'
'z, x, y'
'z, -x, -y'
'-z, -x, y'
'-z, x, -y'
'y, z, x'
'-y, z, -x'
'y, -z, -x'
'-y, -z, x'
'y+1/2, x+1/2, -z+1/2'
'-y+1/2, -x+1/2, -z+1/2'
'y+1/2, -x+1/2, z+1/2'
'-y+1/2, x+1/2, z+1/2'
'x+1/2, z+1/2, -y+1/2'
'-x+1/2, z+1/2, y+1/2'
'-x+1/2, -z+1/2, -y+1/2'
'x+1/2, -z+1/2, y+1/2'
'z+1/2, y+1/2, -x+1/2'
'z+1/2, -y+1/2, x+1/2'
'-z+1/2, y+1/2, x+1/2'
'-z+1/2, -y+1/2, -x+1/2'
'x, y+1/2, z+1/2'
'-x, -y+1/2, z+1/2'
'-x, y+1/2, -z+1/2'
'x, -y+1/2, -z+1/2'
'z, x+1/2, y+1/2'
'z, -x+1/2, -y+1/2'
'-z, -x+1/2, y+1/2'
'-z, x+1/2, -y+1/2'
'y, z+1/2, x+1/2'
'-y, z+1/2, -x+1/2'
'y, -z+1/2, -x+1/2'
'-y, -z+1/2, x+1/2'
'y+1/2, x+1, -z+1'
'-y+1/2, -x+1, -z+1'
'y+1/2, -x+1, z+1'
'-y+1/2, x+1, z+1'
'x+1/2, z+1, -y+1'
'-x+1/2, z+1, y+1'
'-x+1/2, -z+1, -y+1'
'x+1/2, -z+1, y+1'
'z+1/2, y+1, -x+1'
'z+1/2, -y+1, x+1'
'-z+1/2, y+1, x+1'
'-z+1/2, -y+1, -x+1'
'x+1/2, y, z+1/2'
'-x+1/2, -y, z+1/2'
'-x+1/2, y, -z+1/2'
'x+1/2, -y, -z+1/2'
'z+1/2, x, y+1/2'
'z+1/2, -x, -y+1/2'
'-z+1/2, -x, y+1/2'
'-z+1/2, x, -y+1/2'
'y+1/2, z, x+1/2'
'-y+1/2, z, -x+1/2'
'y+1/2, -z, -x+1/2'
'-y+1/2, -z, x+1/2'
'y+1, x+1/2, -z+1'
'-y+1, -x+1/2, -z+1'
'y+1, -x+1/2, z+1'
'-y+1, x+1/2, z+1'
'x+1, z+1/2, -y+1'
'-x+1, z+1/2, y+1'
'-x+1, -z+1/2, -y+1'
'x+1, -z+1/2, y+1'
'z+1, y+1/2, -x+1'
'z+1, -y+1/2, x+1'
'-z+1, y+1/2, x+1'
'-z+1, -y+1/2, -x+1'
'x+1/2, y+1/2, z'
'-x+1/2, -y+1/2, z'
'-x+1/2, y+1/2, -z'
'x+1/2, -y+1/2, -z'
'z+1/2, x+1/2, y'
'z+1/2, -x+1/2, -y'
'-z+1/2, -x+1/2, y'
'-z+1/2, x+1/2, -y'
'y+1/2, z+1/2, x'
'-y+1/2, z+1/2, -x'
'y+1/2, -z+1/2, -x'
'-y+1/2, -z+1/2, x'
'y+1, x+1, -z+1/2'
'-y+1, -x+1, -z+1/2'
'y+1, -x+1, z+1/2'
'-y+1, x+1, z+1/2'
'x+1, z+1, -y+1/2'
'-x+1, z+1, y+1/2'
'-x+1, -z+1, -y+1/2'
'x+1, -z+1, y+1/2'
'z+1, y+1, -x+1/2'
'z+1, -y+1, x+1/2'
'-z+1, y+1, x+1/2'
'-z+1, -y+1, -x+1/2'
'-x, -y, -z'
'x, y, -z'
'x, -y, z'
'-x, y, z'
'-z, -x, -y'
'-z, x, y'
'z, x, -y'
'z, -x, y'
'-y, -z, -x'
'y, -z, x'
'-y, z, x'
'y, z, -x'
'-y-1/2, -x-1/2, z-1/2'
'y-1/2, x-1/2, z-1/2'
'-y-1/2, x-1/2, -z-1/2'
'y-1/2, -x-1/2, -z-1/2'
'-x-1/2, -z-1/2, y-1/2'
'x-1/2, -z-1/2, -y-1/2'
'x-1/2, z-1/2, y-1/2'
'-x-1/2, z-1/2, -y-1/2'
'-z-1/2, -y-1/2, x-1/2'
'-z-1/2, y-1/2, -x-1/2'
'z-1/2, -y-1/2, -x-1/2'
'z-1/2, y-1/2, x-1/2'
'-x, -y+1/2, -z+1/2'
'x, y+1/2, -z+1/2'
'x, -y+1/2, z+1/2'
'-x, y+1/2, z+1/2'
'-z, -x+1/2, -y+1/2'
'-z, x+1/2, y+1/2'
'z, x+1/2, -y+1/2'
'z, -x+1/2, y+1/2'
'-y, -z+1/2, -x+1/2'
'y, -z+1/2, x+1/2'
'-y, z+1/2, x+1/2'
'y, z+1/2, -x+1/2'
'-y-1/2, -x, z'
'y-1/2, x, z'
'-y-1/2, x, -z'
'y-1/2, -x, -z'
'-x-1/2, -z, y'
'x-1/2, -z, -y'
'x-1/2, z, y'
'-x-1/2, z, -y'
'-z-1/2, -y, x'
'-z-1/2, y, -x'
'z-1/2, -y, -x'
'z-1/2, y, x'
'-x+1/2, -y, -z+1/2'
'x+1/2, y, -z+1/2'
'x+1/2, -y, z+1/2'
'-x+1/2, y, z+1/2'
'-z+1/2, -x, -y+1/2'
'-z+1/2, x, y+1/2'
'z+1/2, x, -y+1/2'
'z+1/2, -x, y+1/2'
'-y+1/2, -z, -x+1/2'
'y+1/2, -z, x+1/2'
'-y+1/2, z, x+1/2'
'y+1/2, z, -x+1/2'
'-y, -x-1/2, z'
'y, x-1/2, z'
'-y, x-1/2, -z'
'y, -x-1/2, -z'
'-x, -z-1/2, y'
'x, -z-1/2, -y'
'x, z-1/2, y'
'-x, z-1/2, -y'
'-z, -y-1/2, x'
'-z, y-1/2, -x'
'z, -y-1/2, -x'
'z, y-1/2, x'
'-x+1/2, -y+1/2, -z'
'x+1/2, y+1/2, -z'
'x+1/2, -y+1/2, z'
'-x+1/2, y+1/2, z'
'-z+1/2, -x+1/2, -y'
'-z+1/2, x+1/2, y'
'z+1/2, x+1/2, -y'
'z+1/2, -x+1/2, y'
'-y+1/2, -z+1/2, -x'
'y+1/2, -z+1/2, x'
'-y+1/2, z+1/2, x'
'y+1/2, z+1/2, -x'
'-y, -x, z-1/2'
'y, x, z-1/2'
'-y, x, -z-1/2'
'y, -x, -z-1/2'
'-x, -z, y-1/2'
'x, -z, -y-1/2'
'x, z, y-1/2'
'-x, z, -y-1/2'
'-z, -y, x-1/2'
'-z, y, -x-1/2'
'z, -y, -x-1/2'
'z, y, x-1/2'

loop_
_atom_site_label
_atom_site_type_symbol
_atom_site_fract_x
_atom_site_fract_y
_atom_site_fract_z
_atom_site_U_iso_or_equiv
_atom_site_adp_type
_atom_site_occupancy
_atom_site_symmetry_multiplicity
_atom_site_calc_flag
_atom_site_refinement_flags
Pb1 Pb 0.21523(11) 1.0000 0.18263(10) 0.0798(15) Uani 0.16 2 d SP
Pb2 Pb 0.22135(3) 1.0000 0.19522(3) 0.0965(10) Uani 0.68 2 d SP
Cd1 Cd 0.22661(18) 1.0000 0.20462(19) 0.068(2) Uani 0.16 2 d SP
O1 O 0.23892(12) 0.96647(11) 0.16158(14) 0.1302(18) Uani 1 1 d .
O2 O 0.26151(13) 0.96856(12) 0.19868(18) 0.152(2) Uani 1 1 d .
O3 O 0.2500 1.0000 0.2500 0.134(5) Uani 1 8 d S
C1 C 0.25800(16) 0.95823(13) 0.17589(19) 0.108(2) Uani 1 1 d .
C2 C 0.27562(12) 0.93536(13) 0.16627(18) 0.1047(19) Uani 1 1 d .
C3 C 0.29777(15) 0.92704(14) 0.18272(18) 0.113(2) Uani 1 1 d .
H3 H 0.3017 0.9362 0.1994 0.136 Uiso 1 1 calc R
C4 C 0.31386(13) 0.90509(13) 0.17407(15) 0.1021(19) Uani 1 1 d .
C5 C 0.30814(12) 0.89127(13) 0.15023(15) 0.0972(17) Uani 1 1 d .
C6 C 0.28552(14) 0.89934(14) 0.13471(16) 0.110(2) Uani 1 1 d .
H6 H 0.2807 0.8895 0.1186 0.132 Uiso 1 1 calc R
C7 C 0.27047(14) 0.92132(14) 0.14272(17) 0.108(2) Uani 1 1 d .
H7 H 0.2557 0.9271 0.1314 0.130 Uiso 1 1 calc R
C8 C 0.33921(16) 0.89464(16) 0.18796(18) 0.117(2) Uani 1 1 d .
C9 C 0.34688(13) 0.87108(13) 0.16912(14) 0.0990(18) Uani 1 1 d .
C10 C 0.32844(13) 0.86852(13) 0.14778(13) 0.0947(17) Uani 1 1 d .
C11 C 0.3618(2) 0.9190(2) 0.1869(2) 0.145(3) Uani 1 1 d .
H11A H 0.3547 0.9349 0.1972 0.174 Uiso 1 1 calc R
H11B H 0.3786 0.9126 0.1962 0.174 Uiso 1 1 calc R
C12 C 0.3696(3) 0.9286(3) 0.1572(3) 0.190(5) Uani 1 1 d .
H12A H 0.3773 0.9131 0.1470 0.286 Uiso 1 1 calc R
H12B H 0.3831 0.9433 0.1583 0.286 Uiso 1 1 calc R
H12C H 0.3531 0.9353 0.1479 0.286 Uiso 1 1 calc R
C13 C 0.3305(2) 0.8840(3) 0.21745(18) 0.147(4) Uani 1 1 d .
H13A H 0.3469 0.8770 0.2270 0.177 Uiso 1 1 calc R
H13B H 0.3234 0.8997 0.2282 0.177 Uiso 1 1 calc R
C14 C 0.3100(3) 0.8629(3) 0.2170(2) 0.168(4) Uani 1 1 d .
H14A H 0.2921 0.8711 0.2132 0.252 Uiso 1 1 calc R
H14B H 0.3096 0.8537 0.2348 0.252 Uiso 1 1 calc R
H14C H 0.3145 0.8496 0.2027 0.252 Uiso 1 1 calc R
O4A O 0.1828(5) 1.0000 0.1661(5) 0.184(7) Uiso 0.60 2 d SP
O4B O 0.1834(6) 1.0000 0.1484(7) 0.165(9) Uiso 0.40 2 d SP
O5 O 0.1243(10) 1.0000 0.1779(10) 0.302(19) Uiso 0.50 2 d SP
O6 O 0.1426(15) 1.0000 0.2281(14) 0.39(3) Uiso 0.50 2 d SP

loop_
_atom_site_aniso_label
_atom_site_aniso_U_11
_atom_site_aniso_U_22
_atom_site_aniso_U_33
_atom_site_aniso_U_23
_atom_site_aniso_U_13
_atom_site_aniso_U_12
Pb1 0.0713(16) 0.103(2) 0.065(2) 0.000 -0.0217(14) 0.000
Pb2 0.0907(14) 0.0644(5) 0.134(3) 0.000 0.0340(15) 0.000
Cd1 0.0397(18) 0.126(4) 0.037(2) 0.000 -0.0040(16) 0.000
O1 0.105(3) 0.099(3) 0.186(5) -0.018(3) 0.002(4) 0.022(3)
O2 0.131(5) 0.101(4) 0.224(7) -0.047(4) -0.018(4) 0.024(3)
O3 0.151(7) 0.101(9) 0.151(7) 0.000 0.000 0.000
C1 0.097(4) 0.071(3) 0.155(6) -0.028(4) 0.005(4) -0.008(3)
C2 0.083(4) 0.072(3) 0.159(6) -0.015(4) -0.008(4) 0.001(3)
C3 0.105(4) 0.089(4) 0.146(6) -0.038(4) -0.015(4) 0.009(3)
C4 0.091(4) 0.087(3) 0.128(5) -0.020(3) -0.021(3) 0.013(3)
C5 0.088(3) 0.089(4) 0.115(4) -0.019(3) -0.019(3) 0.017(3)
C6 0.111(4) 0.099(4) 0.120(5) -0.019(4) -0.029(4) 0.025(4)
C7 0.087(4) 0.097(4) 0.140(6) 0.005(4) -0.013(4) 0.017(3)
C8 0.109(5) 0.107(5) 0.136(6) -0.047(4) -0.032(4) 0.028(4)
C9 0.097(4) 0.095(4) 0.105(4) -0.025(3) -0.020(3) 0.018(3)
C10 0.093(4) 0.092(4) 0.099(4) -0.022(3) -0.022(3) 0.022(3)
C11 0.130(6) 0.127(6) 0.177(9) -0.016(6) -0.038(6) 0.009(5)
C12 0.138(8) 0.177(10) 0.256(17) 0.001(10) -0.015(9) -0.028(7)
C13 0.142(7) 0.180(9) 0.120(6) -0.053(6) -0.022(5) 0.041(7)
C14 0.193(11) 0.184(11) 0.127(7) -0.008(7) 0.022(7) 0.009(9)

loop_
_atom_type_symbol
_atom_type_description
_atom_type_scat_dispersion_real
_atom_type_scat_dispersion_imag
_atom_type_scat_source
C C -0.0020 0.0028 'International Tables Vol C Tables 4.2.6.8 and 6.1.1.4'
H H 0.0000 0.0000 'International Tables Vol C Tables 4.2.6.8 and 6.1.1.4'
O O -0.0042 0.0102 'International Tables Vol C Tables 4.2.6.8 and 6.1.1.4'
Cd Cd -0.7419 1.8394 'International Tables Vol C Tables 4.2.6.8 and 6.1.1.4'
Pb Pb -8.3739 9.2368 'International Tables Vol C Tables 4.2.6.8 and 6.1.1.4'

loop_
_geom_angle_atom_site_label_1
_geom_angle_atom_site_label_2
_geom_angle_atom_site_label_3
_geom_angle
_geom_angle_site_symmetry_1
_geom_angle_site_symmetry_3
Pb2 Pb1 Cd1 1.4(4) . .
Pb2 Pb1 O4A 142.9(10) . .
Cd1 Pb1 O4A 144.4(11) . .
Pb2 Pb1 O1 100.7(4) . .
Cd1 Pb1 O1 99.7(5) . .
O4A Pb1 O1 104.5(6) . .
Pb2 Pb1 O1 100.7(4) . 99_575
Cd1 Pb1 O1 99.7(5) . 99_575
O4A Pb1 O1 104.5(6) . 99_575
O1 Pb1 O1 93.2(4) . 99_575
Pb2 Pb1 O4B 163.0(11) . .
Cd1 Pb1 O4B 164.4(11) . .
O4A Pb1 O4B 20.1(10) . .
O1 Pb1 O4B 90.9(6) . .
O1 Pb1 O4B 90.9(6) 99_575 .
Cd1 Pb2 Pb1 176.7(9) . .
Cd1 Pb2 O4A 156.3(12) . .
Pb1 Pb2 O4A 27.0(8) . .
Cd1 Pb2 O1 114.2(7) . .
Pb1 Pb2 O1 63.5(4) . .
O4A Pb2 O1 82.9(5) . .
Cd1 Pb2 O1 114.2(7) . 99_575
Pb1 Pb2 O1 63.5(4) . 99_575
O4A Pb2 O1 82.9(5) . 99_575
O1 Pb2 O1 82.9(3) . 99_575
Cd1 Pb2 O2 63.7(8) . .
Pb1 Pb2 O2 113.9(4) . .
O4A Pb2 O2 131.9(4) . .
O1 Pb2 O2 50.6(2) . .
O1 Pb2 O2 100.3(2) 99_575 .
Cd1 Pb2 O2 63.7(8) . 99_575
Pb1 Pb2 O2 113.9(4) . 99_575
O4A Pb2 O2 131.9(4) . 99_575
O1 Pb2 O2 100.4(2) . 99_575
O1 Pb2 O2 50.6(2) 99_575 99_575
O2 Pb2 O2 75.9(3) . 99_575
Pb2 Cd1 Pb1 1.8(5) . .
Pb2 Cd1 O2 104.5(8) . .
Pb1 Cd1 O2 103.1(6) . .
Pb2 Cd1 O2 104.5(8) . 99_575
Pb1 Cd1 O2 103.1(6) . 99_575
O2 Cd1 O2 83.2(5) . 99_575
Pb2 Cd1 O3 178.1(12) . .
Pb1 Cd1 O3 179.9(8) . .
O2 Cd1 O3 76.9(3) . .
O2 Cd1 O3 76.9(3) 99_575 .
Pb2 Cd1 O2 107.2(9) . 191_576
Pb1 Cd1 O2 108.6(6) . 191_576
O2 Cd1 O2 147.9(5) . 191_576
O2 Cd1 O2 94.2(4) 99_575 191_576
O3 Cd1 O2 71.3(3) . 191_576
Pb2 Cd1 O2 107.2(9) . 93_445
Pb1 Cd1 O2 108.6(6) . 93_445
O2 Cd1 O2 94.2(4) . 93_445
O2 Cd1 O2 147.9(5) 99_575 93_445
O3 Cd1 O2 71.3(3) . 93_445
O2 Cd1 O2 71.2(4) 191_576 93_445
C1 O1 Pb1 111.5(5) . .
C1 O1 Pb2 95.8(5) . .
Pb1 O1 Pb2 15.77(10) . .
C1 O2 Cd1 106.4(6) . .
C1 O2 Pb2 94.7(5) . .
Cd1 O2 Pb2 11.8(2) . .
C1 O2 Cd1 142.3(6) . 141_675
Cd1 O2 Cd1 90.6(4) . 141_675
Pb2 O2 Cd1 99.8(2) . 141_675
Cd1 O3 Cd1 179.995(2) 145_575 .
Cd1 O3 Cd1 89.996(1) 145_575 141_675
Cd1 O3 Cd1 90.000(1) . 141_675
Cd1 O3 Cd1 90.006(1) 145_575 93_445
Cd1 O3 Cd1 89.998(1) . 93_445
Cd1 O3 Cd1 179.993(1) 141_675 93_445
O1 C1 O2 118.9(7) . .
O1 C1 C2 120.3(8) . .
O2 C1 C2 120.8(8) . .
C7 C2 C3 118.6(6) . .
C7 C2 C1 122.6(7) . .
C3 C2 C1 118.8(7) . .
C4 C3 C2 118.8(6) . .
C5 C4 C3 121.3(6) . .
C5 C4 C8 112.5(5) . .
C3 C4 C8 126.1(6) . .
C4 C5 C6 118.8(6) . .
C4 C5 C10 107.4(5) . .
C6 C5 C10 133.7(6) . .
C7 C6 C5 119.7(7) . .
C6 C7 C2 122.8(6) . .
C4 C8 C9 100.8(5) . .
C4 C8 C13 107.4(7) . .
C9 C8 C13 111.6(7) . .
C4 C8 C11 107.3(7) . .
C9 C8 C11 111.5(7) . .
C13 C8 C11 116.8(7) . .
C10 C9 C10 119.6(6) . 59_465
C10 C9 C8 111.4(5) . .
C10 C9 C8 129.0(5) 59_465 .
C9 C10 C9 120.4(6) . 80_556
C9 C10 C5 107.7(5) . .
C9 C10 C5 131.9(5) 80_556 .
C12 C11 C8 114.5(8) . .
C14 C13 C8 114.1(7) . .
O4B O4A Pb1 115(3) . .
O4B O4A Pb2 125(3) . .
Pb1 O4A Pb2 10.1(3) . .
O4A O4B Pb1 45(2) . .

loop_
_geom_bond_atom_site_label_1
_geom_bond_atom_site_label_2
_geom_bond_distance
_geom_bond_site_symmetry_2
Pb1 Pb2 0.684(4) .
Pb1 Cd1 1.209(14) .
Pb1 O4A 1.78(2) .
Pb1 O1 2.253(6) .
Pb1 O1 2.253(6) 99_575
Pb1 O4B 2.28(3) .
Pb2 Cd1 0.526(10) .
Pb2 O4A 2.36(2) .
Pb2 O1 2.473(5) .
Pb2 O1 2.473(5) 99_575
Pb2 O2 2.496(6) .
Pb2 O2 2.496(6) 99_575
Cd1 O2 2.312(8) .
Cd1 O2 2.312(8) 99_575
Cd1 O3 2.493(10) .
Cd1 O2 2.637(10) 191_576
Cd1 O2 2.637(10) 93_445
O1 C1 1.232(10) .
O2 C1 1.233(10) .
O2 Cd1 2.637(10) 141_675
O3 Cd1 2.493(10) 145_575
O3 Cd1 2.493(10) 141_675
O3 Cd1 2.493(10) 93_445
C1 C2 1.486(10) .
C2 C7 1.362(11) .
C2 C3 1.407(10) .
C3 C4 1.394(9) .
C4 C5 1.374(9) .
C4 C8 1.501(9) .
C5 C6 1.396(9) .
C5 C10 1.493(9) .
C6 C7 1.358(10) .
C8 C9 1.520(9) .
C8 C13 1.588(14) .
C8 C11 1.622(13) .
C9 C10 1.383(8) .
C9 C10 1.407(8) 59_465
C10 C9 1.407(8) 80_556
C11 C12 1.567(16) .
C13 C14 1.435(16) .
O4A O4B 0.87(3) .
